data_4063707
loop_
_publ_author_name
'Adams, Jeramie J.'
'Arulsamy, Navamoney'
'Roddick, Dean M.'

_publ_section_title
;
 Acceptor PCP Pincer Iridium(I) Chemistry: Stabilization of Nonmeridional
 PCP Coordination Geometries
;
_journal_issue 4
_journal_name_full Organometallics
_journal_page_first 697
_journal_paper_doi 10.1021/om100864g
_journal_volume 30
_journal_year 2011
_chemical_formula_moiety 'C22 H13 F32 Ir P4'
_chemical_formula_sum 'C22 H13 F32 Ir P4'
_chemical_formula_weight 1201.40
_chemical_name_common (CF3PCP)Ir(dfmp)2
_chemical_name_systematic
; 
 ? 
;
_space_group_IT_number 2
_symmetry_cell_setting triclinic
_symmetry_space_group_name_Hall '-P 1'
_symmetry_space_group_name_H-M 'P -1'
_atom_sites_solution_hydrogens geom
_atom_sites_solution_primary direct
_atom_sites_solution_secondary difmap
_audit_creation_method SHELXL-97
_cell_angle_alpha 74.975(1)
_cell_angle_beta 78.646(1)
_cell_angle_gamma 68.139(1)
_cell_formula_units_Z 2
_cell_length_a 9.9726(3)
_cell_length_b 10.3211(3)
_cell_length_c 18.2226(5)
_cell_measurement_reflns_used 9954
_cell_measurement_temperature 150(2)
_cell_measurement_theta_max 34.60
_cell_measurement_theta_min 2.52
_cell_volume 1670.67(8)
_computing_cell_refinement 'Bruker SAINT'
_computing_data_collection 'Bruker APEX2'
_computing_data_reduction 'Bruker SAINT'
_computing_molecular_graphics 'Bruker SHELXTL'
_computing_publication_material 'Bruker SHELXTL'
_computing_structure_refinement 'SHELXL-97 (Sheldrick, 2008)'
_computing_structure_solution 'SHELXS-97 (Sheldrick, 2008)'
_diffrn_ambient_temperature 150(2)
_diffrn_measured_fraction_theta_full 0.987
_diffrn_measured_fraction_theta_max 0.987
_diffrn_measurement_device_type 'Bruker APEX-II CCD'
_diffrn_measurement_method '\f and \w scans'
_diffrn_radiation_monochromator graphite
_diffrn_radiation_source 'fine-focus sealed tube'
_diffrn_radiation_type MoK\a
_diffrn_radiation_wavelength 0.71073
_diffrn_reflns_av_R_equivalents 0.0191
_diffrn_reflns_av_sigmaI/netI 0.0278
_diffrn_reflns_limit_h_max 15
_diffrn_reflns_limit_h_min -15
_diffrn_reflns_limit_k_max 16
_diffrn_reflns_limit_k_min -15
_diffrn_reflns_limit_l_max 28
_diffrn_reflns_limit_l_min -28
_diffrn_reflns_number 28470
_diffrn_reflns_theta_full 33.73
_diffrn_reflns_theta_max 33.73
_diffrn_reflns_theta_min 2.24
_exptl_absorpt_coefficient_mu 4.387
_exptl_absorpt_correction_T_max 0.5643
_exptl_absorpt_correction_T_min 0.4630
_exptl_absorpt_correction_type multi-scan
_exptl_absorpt_process_details 'SADABS (Bruker AXS Inc., 2008)'
_exptl_crystal_colour colourless
_exptl_crystal_density_diffrn 2.388
_exptl_crystal_density_method 'not measured'
_exptl_crystal_description rectangular
_exptl_crystal_F_000 1140
_exptl_crystal_size_max 0.28
_exptl_crystal_size_mid 0.15
_exptl_crystal_size_min 0.13
_refine_diff_density_max 2.534
_refine_diff_density_min -0.886
_refine_diff_density_rms 0.104
_refine_ls_extinction_method none
_refine_ls_goodness_of_fit_ref 1.023
_refine_ls_hydrogen_treatment refall
_refine_ls_matrix_type full
_refine_ls_number_parameters 584
_refine_ls_number_reflns 13172
_refine_ls_number_restraints 0
_refine_ls_restrained_S_all 1.023
_refine_ls_R_factor_all 0.0242
_refine_ls_R_factor_gt 0.0205
_refine_ls_shift/su_max 0.003
_refine_ls_shift/su_mean 0.000
_refine_ls_structure_factor_coef Fsqd
_refine_ls_weighting_details 'calc w=1/[\s^2^(Fo^2^)+(0.0222P)^2^+0.8438P] where P=(Fo^2^+2Fc^2^)/3'
_refine_ls_weighting_scheme calc
_refine_ls_wR_factor_gt 0.0464
_refine_ls_wR_factor_ref 0.0476
_reflns_number_gt 12165
_reflns_number_total 13172
_reflns_threshold_expression >2sigma(I)
_cod_data_source_file om100864g_si_013.cif
_cod_data_source_block jja134
_cod_depositor_comments
;
The following automatic conversions were performed:

'_symmetry_cell_setting' value 'Triclinic' changed to 'triclinic'
according to /home/saulius/struct/CIF-dictionaries/cif_core.dic
dictionary named 'cif_core.dic' version 2.4.1 from 2010-06-29.

Automatic conversion script
Id: cif_fix_values 1715 2011-07-08 13:25:40Z adriana 
;
_cod_original_sg_symbol_H-M P-1
_cod_database_code 4063707

loop_
_symmetry_equiv_pos_as_xyz
'x, y, z'
'-x, -y, -z'

loop_
_atom_site_label
_atom_site_type_symbol
_atom_site_fract_x
_atom_site_fract_y
_atom_site_fract_z
_atom_site_U_iso_or_equiv
_atom_site_adp_type
_atom_site_occupancy
_atom_site_symmetry_multiplicity
_atom_site_calc_flag
Ir1 Ir 0.571891(6) 0.655183(6) 0.732965(3) 0.01104(2) Uani 1 1 d
C1 C 0.47508(18) 0.65483(18) 0.63830(10) 0.0148(3) Uani 1 1 d
P1 P 0.71471(4) 0.72823(5) 0.62986(2) 0.01321(7) Uani 1 1 d
P2 P 0.54812(5) 0.43756(5) 0.76322(3) 0.01452(7) Uani 1 1 d
P3 P 0.35282(4) 0.82877(5) 0.75930(3) 0.01402(7) Uani 1 1 d
P4 P 0.69646(5) 0.63208(5) 0.83268(2) 0.01350(7) Uani 1 1 d
C2 C 0.39364(19) 0.56544(19) 0.64565(10) 0.0175(3) Uani 1 1 d
C3 C 0.3209(2) 0.5735(2) 0.58569(12) 0.0230(4) Uani 1 1 d
H3 H 0.259(3) 0.516(3) 0.5888(14) 0.020(6) Uiso 1 1 d
C4 C 0.3303(3) 0.6685(2) 0.51706(12) 0.0281(4) Uani 1 1 d
H4 H 0.278(3) 0.676(3) 0.4762(17) 0.035(7) Uiso 1 1 d
C5 C 0.4178(2) 0.7512(2) 0.50690(11) 0.0233(4) Uani 1 1 d
H5 H 0.427(3) 0.815(3) 0.4590(17) 0.033(7) Uiso 1 1 d
C6 C 0.49063(19) 0.74376(19) 0.56659(10) 0.0171(3) Uani 1 1 d
C7 C 0.5951(2) 0.8239(2) 0.55463(10) 0.0182(3) Uani 1 1 d
H7A H 0.546(3) 0.918(3) 0.5619(14) 0.017(6) Uiso 1 1 d
H7B H 0.653(3) 0.826(3) 0.5054(15) 0.025(6) Uiso 1 1 d
C8 C 0.82223(19) 0.8526(2) 0.61686(10) 0.0185(3) Uani 1 1 d
F8A F 0.95659(12) 0.78265(14) 0.63737(8) 0.0272(3) Uani 1 1 d
F8B F 0.75590(13) 0.95052(13) 0.65969(7) 0.0266(2) Uani 1 1 d
F8C F 0.83533(14) 0.92295(14) 0.54474(7) 0.0279(3) Uani 1 1 d
C9 C 0.8590(2) 0.5968(2) 0.57469(11) 0.0198(3) Uani 1 1 d
F9A F 0.79437(14) 0.53228(14) 0.54516(7) 0.0268(2) Uani 1 1 d
F9B F 0.95694(13) 0.49682(14) 0.61729(8) 0.0300(3) Uani 1 1 d
F9C F 0.93145(16) 0.66068(15) 0.51543(8) 0.0353(3) Uani 1 1 d
C10 C 0.3893(2) 0.4587(2) 0.71949(11) 0.0196(3) Uani 1 1 d
H10A H 0.313(3) 0.493(3) 0.7576(15) 0.024(6) Uiso 1 1 d
H10B H 0.390(3) 0.369(3) 0.7123(15) 0.024(6) Uiso 1 1 d
C11 C 0.5044(2) 0.3274(2) 0.85919(11) 0.0198(3) Uani 1 1 d
F11A F 0.47099(15) 0.21746(13) 0.85236(7) 0.0280(3) Uani 1 1 d
F11B F 0.61099(15) 0.27418(14) 0.90433(7) 0.0287(3) Uani 1 1 d
F11C F 0.38702(15) 0.41019(14) 0.89675(7) 0.0294(3) Uani 1 1 d
C12 C 0.6902(2) 0.2797(2) 0.72476(12) 0.0230(4) Uani 1 1 d
F12A F 0.77647(19) 0.32297(16) 0.66678(9) 0.0486(4) Uani 1 1 d
F12B F 0.63013(19) 0.20530(18) 0.69991(12) 0.0555(5) Uani 1 1 d
F12C F 0.77478(16) 0.18801(15) 0.77673(9) 0.0411(4) Uani 1 1 d
C13 C 0.28257(19) 0.8254(2) 0.86508(11) 0.0194(3) Uani 1 1 d
F13A F 0.27767(16) 0.69114(14) 0.89209(8) 0.0337(3) Uani 1 1 d
F13B F 0.38346(13) 0.83751(15) 0.90034(7) 0.0279(3) Uani 1 1 d
C14 C 0.1347(2) 0.9218(2) 0.89760(13) 0.0291(4) Uani 1 1 d
F14A F 0.11745(18) 0.87727(18) 0.97274(9) 0.0470(4) Uani 1 1 d
F14B F 0.12763(19) 1.05540(16) 0.88441(10) 0.0498(4) Uani 1 1 d
F14C F 0.02655(16) 0.9165(2) 0.86877(12) 0.0626(6) Uani 1 1 d
C15 C 0.33966(19) 1.02618(19) 0.72426(11) 0.0182(3) Uani 1 1 d
F15A F 0.34841(14) 1.08137(13) 0.78180(7) 0.0261(2) Uani 1 1 d
F15B F 0.45642(13) 1.02954(13) 0.67231(8) 0.0278(3) Uani 1 1 d
C16 C 0.2089(2) 1.1345(2) 0.68351(13) 0.0265(4) Uani 1 1 d
F16A F 0.08497(13) 1.14953(14) 0.72866(9) 0.0368(3) Uani 1 1 d
F16B F 0.19960(18) 1.09364(17) 0.62167(8) 0.0395(3) Uani 1 1 d
F16C F 0.22657(17) 1.26099(15) 0.66073(11) 0.0445(4) Uani 1 1 d
C17 C 0.1927(2) 0.8270(2) 0.72569(14) 0.0235(4) Uani 1 1 d
H17A H 0.109(3) 0.904(3) 0.7353(15) 0.024(6) Uiso 1 1 d
H17B H 0.183(3) 0.741(3) 0.7500(16) 0.033(7) Uiso 1 1 d
H17C H 0.207(3) 0.836(3) 0.6734(17) 0.031(7) Uiso 1 1 d
C18 C 0.72425(19) 0.80078(19) 0.84336(10) 0.0167(3) Uani 1 1 d
F18A F 0.61874(12) 0.91413(12) 0.80956(7) 0.0204(2) Uani 1 1 d
F18B F 0.85347(12) 0.80562(13) 0.80433(7) 0.0220(2) Uani 1 1 d
C19 C 0.7197(2) 0.8287(2) 0.92324(11) 0.0208(3) Uani 1 1 d
F19A F 0.59193(13) 0.83669(14) 0.96419(7) 0.0266(2) Uani 1 1 d
F19B F 0.74068(14) 0.95106(14) 0.91625(8) 0.0288(3) Uani 1 1 d
F19C F 0.82257(14) 0.72507(14) 0.96200(7) 0.0298(3) Uani 1 1 d
C20 C 0.89266(19) 0.5043(2) 0.81970(11) 0.0188(3) Uani 1 1 d
F20A F 0.95963(13) 0.55203(14) 0.75203(7) 0.0266(2) Uani 1 1 d
F20B F 0.87632(14) 0.38148(13) 0.81628(8) 0.0300(3) Uani 1 1 d
C21 C 1.0036(2) 0.4592(2) 0.87755(12) 0.0248(4) Uani 1 1 d
F21A F 1.12037(14) 0.35322(15) 0.85747(9) 0.0354(3) Uani 1 1 d
F21B F 1.04772(14) 0.56455(15) 0.87865(9) 0.0344(3) Uani 1 1 d
F21C F 0.94953(16) 0.41374(18) 0.94771(8) 0.0420(4) Uani 1 1 d
C22 C 0.6409(2) 0.5515(2) 0.92909(10) 0.0201(3) Uani 1 1 d
H22A H 0.674(3) 0.453(3) 0.9316(15) 0.028(7) Uiso 1 1 d
H22B H 0.541(3) 0.591(3) 0.9375(16) 0.034(7) Uiso 1 1 d
H22C H 0.689(4) 0.562(4) 0.9629(19) 0.048(9) Uiso 1 1 d

loop_
_atom_site_aniso_label
_atom_site_aniso_U_11
_atom_site_aniso_U_22
_atom_site_aniso_U_33
_atom_site_aniso_U_23
_atom_site_aniso_U_13
_atom_site_aniso_U_12
Ir1 0.01086(3) 0.01132(3) 0.01104(3) -0.00280(2) -0.00179(2) -0.00323(2)
C1 0.0153(7) 0.0157(7) 0.0144(7) -0.0037(5) -0.0035(5) -0.0051(6)
P1 0.01262(17) 0.01379(18) 0.01242(18) -0.00323(14) -0.00046(13) -0.00367(14)
P2 0.01755(18) 0.01211(18) 0.01454(19) -0.00268(14) -0.00283(14) -0.00529(15)
P3 0.01094(16) 0.01401(19) 0.01725(19) -0.00475(14) -0.00088(14) -0.00371(14)
P4 0.01368(17) 0.01459(19) 0.01258(18) -0.00236(14) -0.00310(13) -0.00465(14)
C2 0.0185(7) 0.0177(8) 0.0186(8) -0.0044(6) -0.0052(6) -0.0069(6)
C3 0.0267(9) 0.0243(9) 0.0232(9) -0.0043(7) -0.0102(7) -0.0113(7)
C4 0.0357(11) 0.0316(11) 0.0229(9) -0.0030(8) -0.0146(8) -0.0140(9)
C5 0.0287(9) 0.0242(9) 0.0181(8) -0.0014(7) -0.0101(7) -0.0085(7)
C6 0.0183(7) 0.0173(8) 0.0154(7) -0.0028(6) -0.0038(6) -0.0050(6)
C7 0.0192(7) 0.0194(8) 0.0150(7) -0.0005(6) -0.0037(6) -0.0067(6)
C8 0.0170(7) 0.0197(8) 0.0183(8) -0.0039(6) -0.0006(6) -0.0065(6)
F8A 0.0160(5) 0.0282(6) 0.0376(7) -0.0035(5) -0.0056(5) -0.0085(5)
F8B 0.0273(6) 0.0238(6) 0.0327(7) -0.0143(5) 0.0047(5) -0.0117(5)
F8C 0.0336(6) 0.0297(6) 0.0213(6) 0.0021(5) 0.0003(5) -0.0186(5)
C9 0.0190(7) 0.0214(8) 0.0174(8) -0.0073(6) 0.0005(6) -0.0042(6)
F9A 0.0277(6) 0.0272(6) 0.0279(6) -0.0159(5) -0.0026(5) -0.0056(5)
F9B 0.0233(6) 0.0295(7) 0.0298(6) -0.0134(5) -0.0064(5) 0.0059(5)
F9C 0.0371(7) 0.0338(7) 0.0307(7) -0.0134(6) 0.0193(6) -0.0145(6)
C10 0.0230(8) 0.0190(8) 0.0210(8) -0.0026(6) -0.0059(6) -0.0113(7)
C11 0.0270(9) 0.0168(8) 0.0174(8) -0.0019(6) -0.0036(6) -0.0100(7)
F11A 0.0436(7) 0.0219(6) 0.0260(6) -0.0012(5) -0.0065(5) -0.0206(5)
F11B 0.0394(7) 0.0251(6) 0.0237(6) 0.0057(5) -0.0152(5) -0.0148(5)
F11C 0.0363(7) 0.0261(6) 0.0213(6) -0.0043(5) 0.0063(5) -0.0106(5)
C12 0.0267(9) 0.0163(8) 0.0253(9) -0.0070(7) -0.0006(7) -0.0060(7)
F12A 0.0605(10) 0.0252(7) 0.0411(9) -0.0090(6) 0.0269(7) -0.0080(7)
F12B 0.0446(9) 0.0421(9) 0.0953(15) -0.0496(10) -0.0097(9) -0.0074(7)
F12C 0.0371(8) 0.0273(7) 0.0408(8) -0.0038(6) -0.0066(6) 0.0087(6)
C13 0.0173(7) 0.0179(8) 0.0220(8) -0.0066(6) 0.0020(6) -0.0054(6)
F13A 0.0420(7) 0.0221(6) 0.0312(7) -0.0056(5) 0.0144(6) -0.0134(5)
F13B 0.0231(5) 0.0397(7) 0.0209(6) -0.0098(5) -0.0028(4) -0.0080(5)
C14 0.0216(9) 0.0327(11) 0.0310(11) -0.0139(9) 0.0084(8) -0.0076(8)
F14A 0.0471(9) 0.0458(9) 0.0306(8) -0.0103(6) 0.0203(6) -0.0068(7)
F14B 0.0504(9) 0.0274(7) 0.0532(10) -0.0147(7) 0.0213(8) -0.0017(7)
F14C 0.0187(6) 0.1057(16) 0.0721(13) -0.0508(12) 0.0107(7) -0.0172(8)
C15 0.0147(7) 0.0148(7) 0.0234(8) -0.0046(6) -0.0011(6) -0.0031(6)
F15A 0.0299(6) 0.0204(6) 0.0328(7) -0.0094(5) -0.0084(5) -0.0085(5)
F15B 0.0207(5) 0.0206(6) 0.0359(7) -0.0021(5) 0.0068(5) -0.0075(4)
C16 0.0215(8) 0.0185(9) 0.0364(11) 0.0003(8) -0.0095(8) -0.0041(7)
F16A 0.0171(6) 0.0293(7) 0.0567(10) -0.0106(6) -0.0055(6) 0.0020(5)
F16B 0.0478(9) 0.0446(9) 0.0285(7) 0.0041(6) -0.0170(6) -0.0198(7)
F16C 0.0401(8) 0.0176(6) 0.0706(11) 0.0103(6) -0.0232(8) -0.0081(6)
C17 0.0139(7) 0.0216(9) 0.0373(11) -0.0107(8) -0.0059(7) -0.0040(7)
C18 0.0158(7) 0.0172(8) 0.0173(7) -0.0031(6) -0.0039(6) -0.0051(6)
F18A 0.0214(5) 0.0170(5) 0.0221(5) -0.0024(4) -0.0075(4) -0.0043(4)
F18B 0.0185(5) 0.0247(6) 0.0245(6) -0.0047(4) -0.0003(4) -0.0106(4)
C19 0.0212(8) 0.0231(9) 0.0212(8) -0.0061(7) -0.0055(6) -0.0085(7)
F19A 0.0261(6) 0.0371(7) 0.0209(6) -0.0113(5) 0.0011(4) -0.0136(5)
F19B 0.0327(6) 0.0279(6) 0.0344(7) -0.0136(5) -0.0044(5) -0.0148(5)
F19C 0.0320(6) 0.0311(7) 0.0262(6) -0.0070(5) -0.0160(5) -0.0035(5)
C20 0.0166(7) 0.0188(8) 0.0204(8) -0.0035(6) -0.0045(6) -0.0042(6)
F20A 0.0185(5) 0.0339(7) 0.0204(6) -0.0051(5) 0.0000(4) -0.0022(5)
F20B 0.0254(6) 0.0187(6) 0.0474(8) -0.0110(5) -0.0127(5) -0.0020(5)
C21 0.0171(8) 0.0260(10) 0.0282(10) -0.0028(7) -0.0090(7) -0.0025(7)
F21A 0.0205(6) 0.0292(7) 0.0509(9) -0.0085(6) -0.0145(6) 0.0032(5)
F21B 0.0257(6) 0.0339(7) 0.0484(8) -0.0122(6) -0.0170(6) -0.0067(5)
F21C 0.0310(7) 0.0581(10) 0.0266(7) 0.0103(6) -0.0135(5) -0.0110(7)
C22 0.0242(8) 0.0229(9) 0.0138(7) -0.0011(6) -0.0028(6) -0.0101(7)

loop_
_atom_type_symbol
_atom_type_description
_atom_type_scat_dispersion_real
_atom_type_scat_dispersion_imag
_atom_type_scat_source
C C 0.0033 0.0016 'International Tables Vol C Tables 4.2.6.8 and 6.1.1.4'
H H 0.0000 0.0000 'International Tables Vol C Tables 4.2.6.8 and 6.1.1.4'
F F 0.0171 0.0103 'International Tables Vol C Tables 4.2.6.8 and 6.1.1.4'
P P 0.1023 0.0942 'International Tables Vol C Tables 4.2.6.8 and 6.1.1.4'
Ir Ir -1.4442 7.9887 'International Tables Vol C Tables 4.2.6.8 and 6.1.1.4'

loop_
_geom_angle_atom_site_label_1
_geom_angle_atom_site_label_2
_geom_angle_atom_site_label_3
_geom_angle
C1 Ir1 P2 77.16(5)
C1 Ir1 P1 76.54(5)
P2 Ir1 P1 124.211(16)
C1 Ir1 P3 84.38(5)
P2 Ir1 P3 110.827(16)
P1 Ir1 P3 114.397(16)
C1 Ir1 P4 173.59(5)
P2 Ir1 P4 98.998(16)
P1 Ir1 P4 101.900(15)
P3 Ir1 P4 101.854(15)
C6 C1 C2 117.74(16)
C6 C1 Ir1 121.19(12)
C2 C1 Ir1 121.06(13)
C7 P1 C9 97.84(9)
C7 P1 C8 100.17(8)
C9 P1 C8 95.46(8)
C7 P1 Ir1 105.64(6)
C9 P1 Ir1 121.53(6)
C8 P1 Ir1 130.25(6)
C10 P2 C11 97.64(9)
C10 P2 C12 101.10(9)
C11 P2 C12 94.93(9)
C10 P2 Ir1 105.62(6)
C11 P2 Ir1 130.48(6)
C12 P2 Ir1 121.61(6)
C17 P3 C13 99.24(9)
C17 P3 C15 102.28(9)
C13 P3 C15 100.56(8)
C17 P3 Ir1 117.34(7)
C13 P3 Ir1 116.19(6)
C15 P3 Ir1 118.14(5)
C22 P4 C20 99.65(9)
C22 P4 C18 104.61(9)
C20 P4 C18 102.18(8)
C22 P4 Ir1 120.02(7)
C20 P4 Ir1 110.69(6)
C18 P4 Ir1 116.98(6)
C3 C2 C1 120.98(17)
C3 C2 C10 120.75(16)
C1 C2 C10 118.27(15)
C4 C3 C2 120.13(18)
C4 C3 H3 115.9(15)
C2 C3 H3 124.0(15)
C3 C4 C5 119.77(18)
C3 C4 H4 120.2(18)
C5 C4 H4 120.1(17)
C4 C5 C6 120.30(19)
C4 C5 H5 119.9(17)
C6 C5 H5 119.8(17)
C5 C6 C1 120.81(17)
C5 C6 C7 120.89(16)
C1 C6 C7 118.20(15)
C6 C7 P1 104.53(12)
C6 C7 H7A 111.2(15)
P1 C7 H7A 108.2(15)
C6 C7 H7B 114.4(15)
P1 C7 H7B 109.0(16)
H7A C7 H7B 109(2)
F8B C8 F8C 106.79(15)
F8B C8 F8A 107.37(15)
F8C C8 F8A 107.39(14)
F8B C8 P1 110.40(12)
F8C C8 P1 112.48(13)
F8A C8 P1 112.12(13)
F9B C9 F9A 107.96(16)
F9B C9 F9C 107.24(16)
F9A C9 F9C 106.37(15)
F9B C9 P1 113.46(13)
F9A C9 P1 108.90(12)
F9C C9 P1 112.58(13)
C2 C10 P2 104.85(12)
C2 C10 H10A 114.6(16)
P2 C10 H10A 100.7(16)
C2 C10 H10B 113.1(16)
P2 C10 H10B 112.2(16)
H10A C10 H10B 111(2)
F11B C11 F11A 106.88(15)
F11B C11 F11C 107.32(15)
F11A C11 F11C 106.82(16)
F11B C11 P2 114.41(13)
F11A C11 P2 112.33(13)
F11C C11 P2 108.72(13)
F12A C12 F12C 106.80(18)
F12A C12 F12B 107.18(19)
F12C C12 F12B 106.50(18)
F12A C12 P2 110.87(13)
F12C C12 P2 112.83(14)
F12B C12 P2 112.30(14)
F13B C13 F13A 107.42(16)
F13B C13 C14 105.51(15)
F13A C13 C14 103.94(15)
F13B C13 P3 108.78(12)
F13A C13 P3 103.56(12)
C14 C13 P3 126.34(15)
F14C C14 F14B 108.6(2)
F14C C14 F14A 108.5(2)
F14B C14 F14A 107.36(19)
F14C C14 C13 111.36(18)
F14B C14 C13 112.03(17)
F14A C14 C13 108.86(19)
F15A C15 F15B 106.89(15)
F15A C15 C16 106.34(15)
F15B C15 C16 104.37(16)
F15A C15 P3 111.16(13)
F15B C15 P3 107.26(11)
C16 C15 P3 119.97(13)
F16A C16 F16C 108.44(18)
F16A C16 F16B 108.69(18)
F16C C16 F16B 107.75(19)
F16A C16 C15 111.97(17)
F16C C16 C15 109.62(17)
F16B C16 C15 110.25(17)
P3 C17 H17A 112.8(16)
P3 C17 H17B 105.3(18)
H17A C17 H17B 112(2)
P3 C17 H17C 110.0(18)
H17A C17 H17C 105(2)
H17B C17 H17C 111(2)
F18A C18 F18B 107.51(14)
F18A C18 C19 105.17(14)
F18B C18 C19 106.66(14)
F18A C18 P4 107.28(11)
F18B C18 P4 108.75(11)
C19 C18 P4 120.81(13)
F19B C19 F19A 108.04(16)
F19B C19 F19C 108.42(15)
F19A C19 F19C 108.03(16)
F19B C19 C18 109.93(16)
F19A C19 C18 111.25(14)
F19C C19 C18 111.06(15)
F20A C20 F20B 108.29(15)
F20A C20 C21 105.35(15)
F20B C20 C21 104.90(15)
F20A C20 P4 109.55(12)
F20B C20 P4 103.49(12)
C21 C20 P4 124.39(14)
F21B C21 F21C 108.37(19)
F21B C21 F21A 107.47(16)
F21C C21 F21A 108.22(18)
F21B C21 C20 112.05(17)
F21C C21 C20 111.66(16)
F21A C21 C20 108.91(17)
P4 C22 H22A 106.7(16)
P4 C22 H22B 107.4(18)
H22A C22 H22B 113(2)
P4 C22 H22C 110(2)
H22A C22 H22C 104(3)
H22B C22 H22C 115(3)

loop_
_geom_bond_atom_site_label_1
_geom_bond_atom_site_label_2
_geom_bond_distance
Ir1 C1 2.1377(16)
Ir1 P2 2.2602(4)
Ir1 P1 2.2668(4)
Ir1 P3 2.3089(4)
Ir1 P4 2.3120(4)
C1 C6 1.407(2)
C1 C2 1.407(2)
P1 C7 1.8284(19)
P1 C9 1.8989(18)
P1 C8 1.9026(18)
P2 C10 1.8281(19)
P2 C11 1.8917(19)
P2 C12 1.9068(19)
P3 C17 1.8266(19)
P3 C13 1.9130(19)
P3 C15 1.9328(19)
P4 C22 1.8133(19)
P4 C20 1.9187(18)
P4 C18 1.9243(18)
C2 C3 1.396(3)
C2 C10 1.507(3)
C3 C4 1.386(3)
C3 H3 0.98(2)
C4 C5 1.390(3)
C4 H4 0.96(3)
C5 C6 1.394(3)
C5 H5 0.96(3)
C6 C7 1.508(3)
C7 H7A 0.94(2)
C7 H7B 0.97(3)
C8 F8B 1.333(2)
C8 F8C 1.334(2)
C8 F8A 1.339(2)
C9 F9B 1.324(2)
C9 F9A 1.338(2)
C9 F9C 1.342(2)
C10 H10A 0.95(3)
C10 H10B 0.96(3)
C11 F11B 1.335(2)
C11 F11A 1.337(2)
C11 F11C 1.346(2)
C12 F12A 1.319(2)
C12 F12C 1.327(3)
C12 F12B 1.335(2)
C13 F13B 1.353(2)
C13 F13A 1.361(2)
C13 C14 1.544(3)
C14 F14C 1.313(3)
C14 F14B 1.314(3)
C14 F14A 1.325(3)
C15 F15A 1.347(2)
C15 F15B 1.354(2)
C15 C16 1.539(3)
C16 F16A 1.324(2)
C16 F16C 1.330(2)
C16 F16B 1.332(3)
C17 H17A 0.94(3)
C17 H17B 0.92(3)
C17 H17C 0.92(3)
C18 F18A 1.349(2)
C18 F18B 1.356(2)
C18 C19 1.545(3)
C19 F19B 1.326(2)
C19 F19A 1.329(2)
C19 F19C 1.331(2)
C20 F20A 1.347(2)
C20 F20B 1.355(2)
C20 C21 1.541(3)
C21 F21B 1.321(3)
C21 F21C 1.324(3)
C21 F21A 1.333(2)
C22 H22A 0.94(3)
C22 H22B 0.92(3)
C22 H22C 0.90(3)

loop_
_geom_torsion_atom_site_label_1
_geom_torsion_atom_site_label_2
_geom_torsion_atom_site_label_3
_geom_torsion_atom_site_label_4
_geom_torsion
C1 C2 C10 P2 -20.4(2)
C1 C6 C7 P1 19.27(19)
